data_4517422
loop_
_publ_author_name
'Liu, Jian'
'Vasamsetty, Laxmaiah'
'Anwar, Muhammad'
'Yang, Shuang'
'Xu, Weici'
'Liu, Jinggong'
'Nagaraju, Sakkani'
'Fang, Xinqiang'

_publ_section_title
;
 Organocatalyzed Kinetic Resolution of \a-Functionalized Ketones: The
 Malonate Unit Leads the Way
;
_journal_name_full 'ACS Catalysis'
_journal_page_first 2882
_journal_page_last 2893
_journal_paper_doi 10.1021/acscatal.9b05608
_journal_year 2020
_chemical_formula_moiety 'C26 H25 F O6'
_chemical_formula_sum 'C26 H25 F O6'
_chemical_formula_weight 452.46
_space_group_crystal_system monoclinic
_space_group_IT_number 14
_space_group_name_Hall '-P 2yn'
_space_group_name_H-M_alt 'P 1 21/n 1'
_atom_sites_solution_hydrogens geom
_atom_sites_solution_primary direct
_audit_creation_date 2018-11-12
_audit_creation_method
;
Olex2 1.2
(compiled 2018.05.29 svn.r3508 for OlexSys, GUI svn.r5506)
;
_cell_angle_alpha 90
_cell_angle_beta 113.655(3)
_cell_angle_gamma 90
_cell_formula_units_Z 4
_cell_length_a 15.6310(4)
_cell_length_b 9.89045(19)
_cell_length_c 15.9579(4)
_cell_measurement_reflns_used 6825
_cell_measurement_temperature 150.00(10)
_cell_measurement_theta_max 73.5430
_cell_measurement_theta_min 5.1240
_cell_volume 2259.77(11)
_computing_cell_refinement 'CrysAlisPro 1.171.39.28b (Rigaku OD, 2015)'
_computing_data_collection 'CrysAlisPro 1.171.39.28b (Rigaku OD, 2015)'
_computing_data_reduction 'CrysAlisPro 1.171.39.28b (Rigaku OD, 2015)'
_computing_molecular_graphics 'Olex2 (Dolomanov et al., 2009)'
_computing_publication_material 'Olex2 (Dolomanov et al., 2009)'
_computing_structure_refinement 'ShelXL (Sheldrick, 2015)'
_computing_structure_solution 'ShelXS (Sheldrick, 2008)'
_diffrn_ambient_environment N~2~
_diffrn_ambient_temperature 150.00(10)
_diffrn_detector 'CCD plate'
_diffrn_measured_fraction_theta_full 0.999
_diffrn_measured_fraction_theta_max 0.973
_diffrn_measurement_details
;
List of Runs (angles in degrees, time in seconds):

  # Type    Start    End  Width  t~exp~   \w     \q     \k     \f   Frames
--------------------------------------------------------------------------
  1  \w      3.00  28.00   0.50    0.50    --    0.00  19.00 -30.00   50
  2  \w    -20.00  21.00   0.50    0.50    --    0.00 -57.00  60.00   82
  3  \w     48.00  78.00   0.50    0.50    --    0.00  38.00 -30.00   60
  4  \w    -89.00 -32.00   0.50    0.50    --    0.00 -38.00-120.00  114
  5  \w     -8.00  17.00   0.50    0.50    --    0.00 -38.00  60.00   50
  6  \w    -78.00 -53.00   0.50    0.50    --    0.00 -38.00  60.00   50
  7  \w     41.00  85.00   0.50    0.50    --    0.00  19.00 -30.00   88
  8  \w    146.00 179.00   0.50    0.84    --   95.20  30.00  60.00   66
  9  \w    101.00 170.00   0.50    0.84    --   95.20  30.00 120.00  138
 10  \w     89.00 119.00   0.50    0.84    --   95.20  30.00  60.00   60
 11  \w     22.00 112.00   0.50    0.84    --   95.20 -30.00 150.00  180
 12  \w     13.00 100.00   0.50    0.84    --   95.20 -45.00 150.00  174
 13  \w      6.00 114.00   0.50    0.84    --   95.20 -45.00 -30.00  216
 14  \w     90.00 180.00   0.50    0.84    --   95.20  30.00  90.00  180
 15  \w     16.00  44.00   0.50    0.84    --   95.20 -15.00 120.00   56
;
_diffrn_measurement_device 'four-circle diffractometer'
_diffrn_measurement_device_type 'XtaLAB AFC12 (RINC): Kappa dual home/near'
_diffrn_measurement_method '\w scans'
_diffrn_orient_matrix_type 'CrysAlisPro convention (1999,Acta A55,543-557)'
_diffrn_orient_matrix_UB_11 -0.0207549000
_diffrn_orient_matrix_UB_12 0.0796796000
_diffrn_orient_matrix_UB_13 0.0727497000
_diffrn_orient_matrix_UB_21 -0.0863599000
_diffrn_orient_matrix_UB_22 0.0638322000
_diffrn_orient_matrix_UB_23 -0.0758901000
_diffrn_orient_matrix_UB_31 -0.0607565000
_diffrn_orient_matrix_UB_32 -0.1175827000
_diffrn_orient_matrix_UB_33 0.0080133000
_diffrn_radiation_monochromator graphite
_diffrn_radiation_probe x-ray
_diffrn_radiation_type CuK\a
_diffrn_radiation_wavelength 1.54184
_diffrn_reflns_av_R_equivalents 0.0315
_diffrn_reflns_av_unetI/netI 0.0330
_diffrn_reflns_Laue_measured_fraction_full 0.999
_diffrn_reflns_Laue_measured_fraction_max 0.973
_diffrn_reflns_limit_h_max 18
_diffrn_reflns_limit_h_min -19
_diffrn_reflns_limit_k_max 6
_diffrn_reflns_limit_k_min -12
_diffrn_reflns_limit_l_max 19
_diffrn_reflns_limit_l_min -18
_diffrn_reflns_number 12302
_diffrn_reflns_point_group_measured_fraction_full 0.999
_diffrn_reflns_point_group_measured_fraction_max 0.973
_diffrn_reflns_theta_full 67.684
_diffrn_reflns_theta_max 73.725
_diffrn_reflns_theta_min 3.344
_diffrn_source 'fine-focus sealed X-ray tube'
_diffrn_source_type 'Enhance (Cu) X-ray Source'
_exptl_absorpt_coefficient_mu 0.828
_exptl_absorpt_correction_T_max 1.00000
_exptl_absorpt_correction_T_min 0.68033
_exptl_absorpt_correction_type multi-scan
_exptl_absorpt_process_details
;
CrysAlisPro 1.171.39.28b (Rigaku Oxford Diffraction, 2015)
Empirical absorption correction using spherical harmonics,
 implemented in SCALE3 ABSPACK scaling algorithm.
;
_exptl_crystal_colour colourless
_exptl_crystal_colour_primary colourless
_exptl_crystal_density_diffrn 1.330
_exptl_crystal_description block
_exptl_crystal_F_000 952
_exptl_crystal_size_max 0.1
_exptl_crystal_size_mid 0.1
_exptl_crystal_size_min 0.1
_refine_diff_density_max 0.242
_refine_diff_density_min -0.231
_refine_diff_density_rms 0.044
_refine_ls_extinction_method none
_refine_ls_goodness_of_fit_ref 1.057
_refine_ls_hydrogen_treatment constr
_refine_ls_matrix_type full
_refine_ls_number_parameters 310
_refine_ls_number_reflns 4447
_refine_ls_number_restraints 0
_refine_ls_restrained_S_all 1.057
_refine_ls_R_factor_all 0.0435
_refine_ls_R_factor_gt 0.0387
_refine_ls_shift/su_max 0.000
_refine_ls_shift/su_mean 0.000
_refine_ls_structure_factor_coef Fsqd
_refine_ls_weighting_details 'w=1/[\s^2^(Fo^2^)+(0.0460P)^2^+0.7194P] where P=(Fo^2^+2Fc^2^)/3'
_refine_ls_weighting_scheme calc
_refine_ls_wR_factor_gt 0.0995
_refine_ls_wR_factor_ref 0.1026
_reflns_Friedel_coverage 0.000
_reflns_number_gt 3932
_reflns_number_total 4447
_reflns_threshold_expression 'I > 2\s(I)'
_cod_data_source_file cs9b05608_si_003.cif
_cod_data_source_block f_1102
_cod_depositor_comments 'Adding full bibliography for 4517422--4517424.cif.'
_cod_original_cell_volume 2259.76(10)
_cod_database_code 4517422
_shelx_shelxl_version_number 2018/3
_shelx_space_group_comment
;
The symmetry employed for this shelxl refinement is uniquely defined
by the following loop, which should always be used as a source of
symmetry information in preference to the above space-group names.
They are only intended as comments.
;
_reflns_odcompleteness_completeness 99.98
_reflns_odcompleteness_iscentric 1
_reflns_odcompleteness_theta 66.97
_olex2_refinement_description
;
1. Fixed Uiso
 At 1.2 times of:
  All C(H) groups, All C(H,H) groups
 At 1.5 times of:
  All C(H,H,H) groups
2. Others
 Sof(H2B)=Sof(C1A)=Sof(H1AA)=Sof(H1AB)=1-FVAR(1)
 Sof(C1)=Sof(H1A)=Sof(H1B)=Sof(H2A)=FVAR(1)
3.a Ternary CH refined with riding coordinates:
 C12(H12), C14(H14)
3.b Secondary CH2 refined with riding coordinates:
 C3(H3A,H3B), C16(H16A,H16B)
3.c Aromatic/amide H refined with riding coordinates:
 C2(H2A), C2(H2B), C6(H6), C7(H7), C8(H8), C9(H9), C10(H10), C22(H22),
 C23(H23), C24(H24), C25(H25), C26(H26)
3.d X=CH2 refined with riding coordinates:
 C1(H1A,H1B), C1A(H1AA,H1AB)
3.e Idealised Me refined as rotating group:
 C18(H18A,H18B,H18C), C20(H20A,H20B,H20C)
;
_olex2_submission_special_instructions 'No special instructions were received'
_oxdiff_exptl_absorpt_empirical_details
;
Empirical correction (ABSPACK) includes:
- Absorption correction using spherical harmonics
- Frame scaling
;
_oxdiff_exptl_absorpt_empirical_full_max 1.642
_oxdiff_exptl_absorpt_empirical_full_min 0.482

loop_
_space_group_symop_operation_xyz
'x, y, z'
'-x+1/2, y+1/2, -z+1/2'
'-x, -y, -z'
'x-1/2, -y-1/2, z-1/2'

loop_
_atom_site_label
_atom_site_type_symbol
_atom_site_fract_x
_atom_site_fract_y
_atom_site_fract_z
_atom_site_U_iso_or_equiv
_atom_site_adp_type
_atom_site_occupancy
_atom_site_site_symmetry_order
_atom_site_calc_flag
_atom_site_refinement_flags_posn
_atom_site_refinement_flags_adp
_atom_site_refinement_flags_occupancy
_atom_site_disorder_assembly
_atom_site_disorder_group
F1 F 0.30858(5) -0.17451(8) 0.18173(5) 0.02871(19) Uani 1 1 d . . . . .
O1 O 0.25519(6) 0.16315(9) 0.08020(6) 0.0269(2) Uani 1 1 d . . . . .
O2 O 0.18974(7) 0.24644(10) -0.06618(7) 0.0333(2) Uani 1 1 d . . . . .
O3 O 0.35647(6) -0.37970(9) 0.06911(7) 0.0293(2) Uani 1 1 d . . . . .
O4 O 0.21511(6) -0.29430(9) -0.01580(6) 0.0280(2) Uani 1 1 d . . . . .
O5 O 0.39049(7) -0.28232(11) -0.09047(7) 0.0360(3) Uani 1 1 d . . . . .
O6 O 0.50594(7) -0.15608(11) 0.00930(7) 0.0360(2) Uani 1 1 d . . . . .
C1 C 0.4826(2) -0.0709(3) 0.38823(17) 0.0601(9) Uani 0.745(5) 1 d . . P A 1
H1A H 0.435300 -0.069204 0.409513 0.072 Uiso 0.745(5) 1 calc R . P A 1
H1B H 0.540864 -0.106302 0.424737 0.072 Uiso 0.745(5) 1 calc R . P A 1
C2 C 0.46815(14) -0.0259(2) 0.31128(12) 0.0539(5) Uani 1 1 d . . . . .
H2A H 0.518751 -0.031034 0.294754 0.065 Uiso 0.745(5) 1 calc R . P A 1
H2B H 0.455664 -0.112994 0.325323 0.065 Uiso 0.255(5) 1 calc R . P A 2
C3 C 0.38149(10) 0.03545(15) 0.24069(10) 0.0322(3) Uani 1 1 d . . . . .
H3A H 0.397146 0.122990 0.223311 0.039 Uiso 1 1 calc R . . . .
H3B H 0.336805 0.050249 0.267884 0.039 Uiso 1 1 calc R . . . .
C4 C 0.33506(9) -0.05061(13) 0.15420(9) 0.0248(3) Uani 1 1 d . . . . .
C5 C 0.16197(9) -0.00845(13) 0.11677(9) 0.0245(3) Uani 1 1 d . . . . .
C6 C 0.11070(10) -0.12806(14) 0.09333(10) 0.0289(3) Uani 1 1 d . . . . .
H6 H 0.125260 -0.193330 0.059191 0.035 Uiso 1 1 calc R . . . .
C7 C 0.03816(10) -0.15033(15) 0.12060(10) 0.0323(3) Uani 1 1 d . . . . .
H7 H 0.004305 -0.230489 0.104919 0.039 Uiso 1 1 calc R . . . .
C8 C 0.01604(10) -0.05302(16) 0.17131(10) 0.0330(3) Uani 1 1 d . . . . .
H8 H -0.032187 -0.068236 0.190236 0.040 Uiso 1 1 calc R . . . .
C9 C 0.06586(10) 0.06656(17) 0.19361(10) 0.0349(3) Uani 1 1 d . . . . .
H9 H 0.050482 0.132154 0.226981 0.042 Uiso 1 1 calc R . . . .
C10 C 0.13853(10) 0.08951(15) 0.16664(9) 0.0300(3) Uani 1 1 d . . . . .
H10 H 0.171666 0.170306 0.181844 0.036 Uiso 1 1 calc R . . . .
C11 C 0.24237(9) 0.01444(13) 0.08827(9) 0.0230(3) Uani 1 1 d . . . . .
C12 C 0.21418(9) 0.00150(13) -0.01657(8) 0.0221(3) Uani 1 1 d . . . . .
H12 H 0.152736 -0.039660 -0.049739 0.026 Uiso 1 1 calc R . . . .
C13 C 0.21284(9) 0.15468(13) -0.01406(9) 0.0251(3) Uani 1 1 d . . . . .
C14 C 0.28969(9) -0.04502(13) -0.04988(9) 0.0226(3) Uani 1 1 d . . . . .
H14 H 0.330596 0.033516 -0.041226 0.027 Uiso 1 1 calc R . . . .
C15 C 0.35311(9) -0.15636(13) 0.01487(9) 0.0235(3) Uani 1 1 d . . . . .
C16 C 0.40124(9) -0.08967(14) 0.10992(9) 0.0262(3) Uani 1 1 d . . . . .
H16A H 0.447617 -0.151695 0.150180 0.031 Uiso 1 1 calc R . . . .
H16B H 0.433779 -0.009212 0.103840 0.031 Uiso 1 1 calc R . . . .
C17 C 0.29875(9) -0.28304(13) 0.01953(9) 0.0242(3) Uani 1 1 d . . . . .
C18 C 0.30974(11) -0.50109(15) 0.08015(11) 0.0348(3) Uani 1 1 d . . . . .
H18A H 0.272478 -0.538175 0.021082 0.052 Uiso 1 1 calc GR . . . .
H18B H 0.270325 -0.478989 0.111348 0.052 Uiso 1 1 calc GR . . . .
H18C H 0.355543 -0.566359 0.115301 0.052 Uiso 1 1 calc GR . . . .
C19 C 0.42721(9) -0.19739(14) -0.02038(9) 0.0267(3) Uani 1 1 d . . . . .
C20 C 0.44808(14) -0.3183(2) -0.13869(14) 0.0529(5) Uani 1 1 d . . . . .
H20A H 0.412013 -0.370569 -0.191875 0.079 Uiso 1 1 calc GR . . . .
H20B H 0.500469 -0.370648 -0.099214 0.079 Uiso 1 1 calc GR . . . .
H20C H 0.470047 -0.237572 -0.157028 0.079 Uiso 1 1 calc GR . . . .
C21 C 0.24853(9) -0.07203(13) -0.15253(9) 0.0243(3) Uani 1 1 d . . . . .
C22 C 0.29316(10) -0.01534(15) -0.20431(10) 0.0319(3) Uani 1 1 d . . . . .
H22 H 0.346142 0.037539 -0.175559 0.038 Uiso 1 1 calc R . . . .
C23 C 0.25982(12) -0.03653(18) -0.29797(11) 0.0397(4) Uani 1 1 d . . . . .
H23 H 0.290575 0.001634 -0.331437 0.048 Uiso 1 1 calc R . . . .
C24 C 0.18098(11) -0.11430(17) -0.34148(10) 0.0373(4) Uani 1 1 d . . . . .
H24 H 0.158751 -0.129497 -0.404161 0.045 Uiso 1 1 calc R . . . .
C25 C 0.13537(10) -0.16936(15) -0.29122(10) 0.0327(3) Uani 1 1 d . . . . .
H25 H 0.081844 -0.220919 -0.320562 0.039 Uiso 1 1 calc R . . . .
C26 C 0.16841(10) -0.14871(14) -0.19738(9) 0.0278(3) Uani 1 1 d . . . . .
H26 H 0.136880 -0.186248 -0.164437 0.033 Uiso 1 1 calc R . . . .
C1A C 0.5410(4) -0.0008(7) 0.3512(5) 0.045(2) Uani 0.255(5) 1 d . . P A 2
H1AA H 0.564040 0.083441 0.344609 0.053 Uiso 0.255(5) 1 calc R . P A 2
H1AB H 0.580319 -0.063471 0.392056 0.053 Uiso 0.255(5) 1 calc R . P A 2

loop_
_atom_site_aniso_label
_atom_site_aniso_U_11
_atom_site_aniso_U_22
_atom_site_aniso_U_33
_atom_site_aniso_U_23
_atom_site_aniso_U_13
_atom_site_aniso_U_12
F1 0.0296(4) 0.0239(4) 0.0322(4) 0.0038(3) 0.0119(3) 0.0016(3)
O1 0.0297(5) 0.0185(5) 0.0317(5) -0.0027(4) 0.0114(4) -0.0024(4)
O2 0.0376(6) 0.0228(5) 0.0408(6) 0.0055(4) 0.0171(4) 0.0019(4)
O3 0.0275(5) 0.0211(5) 0.0373(5) 0.0017(4) 0.0110(4) 0.0021(4)
O4 0.0236(5) 0.0239(5) 0.0362(5) -0.0017(4) 0.0115(4) -0.0025(4)
O5 0.0336(5) 0.0358(6) 0.0464(6) -0.0146(5) 0.0243(5) -0.0042(4)
O6 0.0231(5) 0.0392(6) 0.0469(6) -0.0031(5) 0.0152(4) -0.0026(4)
C1 0.0563(17) 0.0632(18) 0.0413(14) 0.0019(12) -0.0007(11) 0.0137(14)
C2 0.0494(11) 0.0509(11) 0.0410(10) -0.0175(8) -0.0033(8) 0.0173(9)
C3 0.0308(7) 0.0309(7) 0.0295(7) -0.0073(6) 0.0065(6) 0.0013(6)
C4 0.0249(6) 0.0200(6) 0.0278(6) -0.0005(5) 0.0087(5) -0.0007(5)
C5 0.0240(6) 0.0239(6) 0.0255(6) 0.0009(5) 0.0098(5) 0.0029(5)
C6 0.0279(7) 0.0250(7) 0.0370(7) -0.0012(6) 0.0163(6) 0.0008(5)
C7 0.0276(7) 0.0304(7) 0.0401(8) 0.0053(6) 0.0150(6) 0.0000(6)
C8 0.0266(7) 0.0444(9) 0.0306(7) 0.0081(6) 0.0141(6) 0.0069(6)
C9 0.0312(7) 0.0437(9) 0.0317(7) -0.0038(6) 0.0147(6) 0.0062(6)
C10 0.0290(7) 0.0306(7) 0.0300(7) -0.0040(6) 0.0114(6) 0.0016(6)
C11 0.0245(6) 0.0164(6) 0.0279(6) -0.0027(5) 0.0103(5) -0.0011(5)
C12 0.0205(6) 0.0195(6) 0.0258(6) -0.0005(5) 0.0089(5) -0.0005(5)
C13 0.0226(6) 0.0222(7) 0.0319(7) -0.0003(5) 0.0124(5) -0.0010(5)
C14 0.0209(6) 0.0187(6) 0.0284(6) -0.0023(5) 0.0098(5) -0.0021(5)
C15 0.0200(6) 0.0210(6) 0.0292(6) -0.0022(5) 0.0096(5) -0.0010(5)
C16 0.0200(6) 0.0252(7) 0.0305(7) -0.0029(5) 0.0070(5) -0.0008(5)
C17 0.0258(6) 0.0199(6) 0.0280(6) -0.0042(5) 0.0121(5) 0.0003(5)
C18 0.0395(8) 0.0225(7) 0.0408(8) 0.0023(6) 0.0147(6) -0.0024(6)
C19 0.0237(7) 0.0226(6) 0.0344(7) 0.0012(5) 0.0124(5) 0.0019(5)
C20 0.0567(11) 0.0513(11) 0.0727(12) -0.0212(9) 0.0490(10) -0.0069(9)
C21 0.0241(6) 0.0204(6) 0.0296(7) -0.0016(5) 0.0118(5) 0.0008(5)
C22 0.0301(7) 0.0321(8) 0.0351(7) -0.0014(6) 0.0148(6) -0.0043(6)
C23 0.0430(9) 0.0466(9) 0.0360(8) 0.0017(7) 0.0226(7) -0.0033(7)
C24 0.0408(8) 0.0436(9) 0.0282(7) -0.0049(6) 0.0146(6) 0.0006(7)
C25 0.0303(7) 0.0316(8) 0.0327(7) -0.0070(6) 0.0091(6) -0.0037(6)
C26 0.0273(7) 0.0257(7) 0.0310(7) -0.0026(5) 0.0123(5) -0.0017(5)
C1A 0.030(4) 0.037(4) 0.048(4) -0.013(3) -0.004(3) 0.004(3)

loop_
_atom_type_symbol
_atom_type_description
_atom_type_scat_dispersion_real
_atom_type_scat_dispersion_imag
_atom_type_scat_source
C C 0.0181 0.0091 'International Tables Vol C Tables 4.2.6.8 and 6.1.1.4'
H H 0.0000 0.0000 'International Tables Vol C Tables 4.2.6.8 and 6.1.1.4'
F F 0.0727 0.0534 'International Tables Vol C Tables 4.2.6.8 and 6.1.1.4'
O O 0.0492 0.0322 'International Tables Vol C Tables 4.2.6.8 and 6.1.1.4'

loop_
_geom_angle_atom_site_label_1
_geom_angle_atom_site_label_2
_geom_angle_atom_site_label_3
_geom_angle
_geom_angle_site_symmetry_1
_geom_angle_site_symmetry_3
_geom_angle_publ_flag
C13 O1 C11 90.68(9) . . ?
C17 O3 C18 114.25(11) . . ?
C19 O5 C20 116.90(12) . . ?
C1 C2 C3 129.9(2) . . ?
C1A C2 C3 140.0(4) . . ?
C2 C3 C4 114.21(12) . . ?
F1 C4 C3 106.99(11) . . ?
F1 C4 C11 105.05(10) . . ?
F1 C4 C16 105.21(10) . . ?
C3 C4 C11 110.91(11) . . ?
C16 C4 C3 113.28(11) . . ?
C16 C4 C11 114.59(11) . . ?
C6 C5 C11 120.22(12) . . ?
C10 C5 C6 119.28(13) . . ?
C10 C5 C11 120.50(12) . . ?
C7 C6 C5 120.39(13) . . ?
C6 C7 C8 119.98(14) . . ?
C9 C8 C7 119.83(13) . . ?
C8 C9 C10 120.51(14) . . ?
C9 C10 C5 120.00(14) . . ?
O1 C11 C4 110.22(10) . . ?
O1 C11 C5 109.17(10) . . ?
O1 C11 C12 88.75(9) . . ?
C4 C11 C12 118.74(11) . . ?
C5 C11 C4 113.38(11) . . ?
C5 C11 C12 113.55(10) . . ?
C13 C12 C11 83.71(9) . . ?
C13 C12 C14 109.09(10) . . ?
C14 C12 C11 117.93(10) . . ?
O1 C13 C12 94.80(10) . . ?
O2 C13 O1 126.55(12) . . ?
O2 C13 C12 138.62(13) . . ?
C12 C14 C15 110.59(10) . . ?
C21 C14 C12 111.74(10) . . ?
C21 C14 C15 118.00(11) . . ?
C16 C15 C14 106.16(10) . . ?
C17 C15 C14 113.04(10) . . ?
C17 C15 C16 111.26(11) . . ?
C19 C15 C14 108.45(10) . . ?
C19 C15 C16 109.37(10) . . ?
C19 C15 C17 108.48(10) . . ?
C4 C16 C15 114.28(10) . . ?
O3 C17 C15 110.99(11) . . ?
O4 C17 O3 124.09(12) . . ?
O4 C17 C15 124.91(12) . . ?
O5 C19 C15 109.95(11) . . ?
O6 C19 O5 125.12(13) . . ?
O6 C19 C15 124.90(13) . . ?
C22 C21 C14 118.06(12) . . ?
C26 C21 C14 123.57(12) . . ?
C26 C21 C22 118.37(13) . . ?
C23 C22 C21 121.09(14) . . ?
C24 C23 C22 119.99(14) . . ?
C23 C24 C25 119.49(14) . . ?
C24 C25 C26 120.85(14) . . ?
C25 C26 C21 120.20(13) . . ?

loop_
_geom_bond_atom_site_label_1
_geom_bond_atom_site_label_2
_geom_bond_distance
_geom_bond_site_symmetry_2
_geom_bond_publ_flag
F1 C4 1.4184(15) . ?
O1 C11 1.4969(15) . ?
O1 C13 1.3816(16) . ?
O2 C13 1.1852(16) . ?
O3 C17 1.3347(16) . ?
O3 C18 1.4523(17) . ?
O4 C17 1.2032(16) . ?
O5 C19 1.3308(17) . ?
O5 C20 1.4439(17) . ?
O6 C19 1.1991(16) . ?
C1 C2 1.238(3) . ?
C2 C3 1.499(2) . ?
C2 C1A 1.088(6) . ?
C3 C4 1.5338(18) . ?
C4 C11 1.5481(18) . ?
C4 C16 1.5183(18) . ?
C5 C6 1.3932(19) . ?
C5 C10 1.3930(19) . ?
C5 C11 1.5153(18) . ?
C6 C7 1.3854(19) . ?
C7 C8 1.388(2) . ?
C8 C9 1.382(2) . ?
C9 C10 1.385(2) . ?
C11 C12 1.5550(17) . ?
C12 C13 1.5158(18) . ?
C12 C14 1.5463(17) . ?
C14 C15 1.5623(18) . ?
C14 C21 1.5241(18) . ?
C15 C16 1.5447(18) . ?
C15 C17 1.5324(18) . ?
C15 C19 1.5315(18) . ?
C21 C22 1.3952(19) . ?
C21 C26 1.3916(19) . ?
C22 C23 1.387(2) . ?
C23 C24 1.381(2) . ?
C24 C25 1.381(2) . ?
C25 C26 1.3893(19) . ?
